data_7119299
loop_
_publ_author_name
'Raut, Ravindra K.'
'Majumdar, Moumita'

_publ_section_title
;
 Direct coordination of a germanium(ii) dicationic center to transition
 metals.
;
_journal_issue 9
_journal_name_full 'Chemical communications (Cambridge, England)'
_journal_page_first 1467
_journal_page_last 1469
_journal_paper_doi 10.1039/c6cc09525a
_journal_volume 53
_journal_year 2017
_chemical_formula_moiety 'C37 H36 Au F15 Ge2 N8 O15 S5'
_chemical_formula_sum 'C37 H36 Au F15 Ge2 N8 O15 S5'
_chemical_formula_weight 1620.18
_chemical_name_systematic Compound3
_space_group_crystal_system triclinic
_space_group_IT_number 2
_space_group_name_Hall '-P 1'
_space_group_name_H-M_alt 'P -1'
_symmetry_space_group_name_Hall '-P 1'
_symmetry_space_group_name_H-M 'P -1'
_atom_sites_solution_hydrogens geom
_atom_sites_solution_primary direct
_atom_sites_solution_secondary difmap
_audit_creation_method SHELXL-2014/7
_audit_update_record
;
2016-11-28 deposited with the CCDC.
2017-01-03 downloaded from the CCDC.
;
_cell_angle_alpha 85.383(5)
_cell_angle_beta 72.526(5)
_cell_angle_gamma 75.017(5)
_cell_formula_units_Z 2
_cell_length_a 12.421(3)
_cell_length_b 12.980(3)
_cell_length_c 17.648(4)
_cell_measurement_reflns_used 9588
_cell_measurement_temperature 100(2)
_cell_measurement_theta_max 73.00
_cell_measurement_theta_min 3.52
_cell_volume 2621.7(11)
_computing_cell_refinement 'Bruker SAINT'
_computing_data_collection 'Bruker APEX2'
_computing_data_reduction 'Bruker SAINT'
_computing_molecular_graphics 'Bruker SHELXTL'
_computing_publication_material 'Bruker SHELXTL'
_computing_structure_refinement 'SHELXL-2014 (Sheldrick 2014)'
_computing_structure_solution 'SHELXS-97 (Sheldrick 2008)'
_diffrn_ambient_temperature 100(2)
_diffrn_measured_fraction_theta_full 0.989
_diffrn_measured_fraction_theta_max 0.975
_diffrn_measurement_device_type 'D8 venture APEX-II'
_diffrn_measurement_method 'CMOS-Photon 100'
_diffrn_radiation_type CuK\a
_diffrn_radiation_wavelength 1.54178
_diffrn_reflns_av_R_equivalents 0.0485
_diffrn_reflns_av_unetI/netI 0.0451
_diffrn_reflns_Laue_measured_fraction_full 0.989
_diffrn_reflns_Laue_measured_fraction_max 0.975
_diffrn_reflns_limit_h_max 15
_diffrn_reflns_limit_h_min -15
_diffrn_reflns_limit_k_max 16
_diffrn_reflns_limit_k_min -15
_diffrn_reflns_limit_l_max 21
_diffrn_reflns_limit_l_min -19
_diffrn_reflns_number 29573
_diffrn_reflns_point_group_measured_fraction_full 0.989
_diffrn_reflns_point_group_measured_fraction_max 0.975
_diffrn_reflns_theta_full 67.679
_diffrn_reflns_theta_max 73.011
_diffrn_reflns_theta_min 2.625
_diffrn_source 'Single-focused sealed tube'
_exptl_absorpt_coefficient_mu 9.527
_exptl_absorpt_correction_T_max 0.029
_exptl_absorpt_correction_T_min 0.018
_exptl_absorpt_correction_type multi-scan
_exptl_crystal_colour Colourless
_exptl_crystal_density_diffrn 2.052
_exptl_crystal_density_method 'not measured'
_exptl_crystal_description Neddles
_exptl_crystal_F_000 1584
_exptl_crystal_size_max 0.52
_exptl_crystal_size_mid 0.43
_exptl_crystal_size_min 0.37
_refine_diff_density_max 1.402
_refine_diff_density_min -1.968
_refine_diff_density_rms 0.178
_refine_ls_extinction_method none
_refine_ls_goodness_of_fit_ref 1.095
_refine_ls_hydrogen_treatment constr
_refine_ls_matrix_type full
_refine_ls_number_parameters 752
_refine_ls_number_reflns 10213
_refine_ls_number_restraints 0
_refine_ls_restrained_S_all 1.095
_refine_ls_R_factor_all 0.0369
_refine_ls_R_factor_gt 0.0364
_refine_ls_shift/su_max 0.001
_refine_ls_shift/su_mean 0.000
_refine_ls_structure_factor_coef Fsqd
_refine_ls_weighting_details 'w=1/[\s^2^(Fo^2^)+(0.0568P)^2^+5.0961P] where P=(Fo^2^+2Fc^2^)/3'
_refine_ls_weighting_scheme calc
_refine_ls_wR_factor_gt 0.0965
_refine_ls_wR_factor_ref 0.0970
_reflns_Friedel_coverage 0.000
_reflns_number_gt 10067
_reflns_number_total 10213
_reflns_threshold_expression 'I > 2\s(I)'
_cod_data_source_file c6cc09525a2.cif
_cod_data_source_block Compound3
_cod_depositor_comments 'Adding full bibliography for 7119297--7119301.cif.'
_cod_original_cell_volume 2621.8(11)
_cod_database_code 7119299
_shelx_shelxl_version_number 2014/7
_shelx_space_group_comment
;
The symmetry employed for this shelxl refinement is uniquely defined
by the following loop, which should always be used as a source of
symmetry information in preference to the above space-group names.
They are only intended as comments.
;
_exptl_absorpt_special_details 'SADABS;Universitat Gottingen,1997'

loop_
_space_group_symop_operation_xyz
'x, y, z'
'-x, -y, -z'

loop_
_atom_site_label
_atom_site_type_symbol
_atom_site_fract_x
_atom_site_fract_y
_atom_site_fract_z
_atom_site_U_iso_or_equiv
_atom_site_adp_type
_atom_site_occupancy
_atom_site_site_symmetry_order
_atom_site_calc_flag
_atom_site_refinement_flags_posn
_atom_site_refinement_flags_adp
Au1 Au 0.33390(2) 0.33038(2) 0.74104(2) 0.00758(6) Uani 1 1 d . .
Ge1 Ge 0.41066(3) 0.31536(3) 0.85110(2) 0.00600(9) Uani 1 1 d . .
Ge2 Ge 0.27882(3) 0.30189(3) 0.62751(2) 0.00597(9) Uani 1 1 d . .
S3 S 0.72068(7) 0.18947(7) 0.63003(5) 0.00997(16) Uani 1 1 d . .
S2 S 0.09242(7) 0.20215(7) 0.84602(5) 0.01094(17) Uani 1 1 d . .
S1 S 0.17377(7) 0.60640(7) 0.75512(5) 0.01222(17) Uani 1 1 d . .
S5 S 0.23599(7) 0.27355(7) 0.39772(5) 0.01151(17) Uani 1 1 d . .
S4 S 0.48331(10) 0.77038(8) 0.93689(6) 0.0193(2) Uani 1 1 d . .
F5 F -0.0684(2) 0.1442(2) 0.96244(15) 0.0283(6) Uani 1 1 d . .
F4 F 0.1064(2) 0.0497(2) 0.95175(16) 0.0276(6) Uani 1 1 d . .
F7 F 0.8851(2) 0.0200(2) 0.56828(17) 0.0289(6) Uani 1 1 d . .
F1 F 0.1030(2) 0.7465(2) 0.87054(15) 0.0277(6) Uani 1 1 d . .
F9 F 0.7417(2) 0.0592(2) 0.51835(16) 0.0278(6) Uani 1 1 d . .
F11 F 0.1757(3) 0.2903(2) 0.26638(16) 0.0303(6) Uani 1 1 d . .
F6 F 0.0173(2) 0.0274(2) 0.86916(18) 0.0298(6) Uani 1 1 d . .
F10 F 0.2387(2) 0.1283(2) 0.30117(17) 0.0303(6) Uani 1 1 d . .
O6 O 0.0028(2) 0.2484(2) 0.80734(17) 0.0179(6) Uani 1 1 d . .
O4 O 0.2007(2) 0.1421(2) 0.79359(16) 0.0184(6) Uani 1 1 d . .
F15 F 0.4058(3) 0.7311(2) 0.82188(19) 0.0340(7) Uani 1 1 d . .
F2 F 0.0207(2) 0.7920(2) 0.77761(18) 0.0315(6) Uani 1 1 d . .
F12 F 0.0676(2) 0.2184(2) 0.36398(17) 0.0301(6) Uani 1 1 d . .
O8 O 0.6699(3) 0.1172(2) 0.68784(16) 0.0183(6) Uani 1 1 d . .
O2 O 0.2779(2) 0.5678(2) 0.78016(18) 0.0208(6) Uani 1 1 d . .
O7 O 0.8016(3) 0.2359(2) 0.65044(19) 0.0219(6) Uani 1 1 d . .
O3 O 0.1955(3) 0.6195(3) 0.67030(17) 0.0211(6) Uani 1 1 d . .
O5 O 0.1046(3) 0.2721(2) 0.90072(18) 0.0197(6) Uani 1 1 d . .
N6 N 0.1691(3) 0.4260(2) 0.59465(17) 0.0090(6) Uani 1 1 d . .
F3 F 0.1983(2) 0.8005(2) 0.75789(17) 0.0288(6) Uani 1 1 d . .
F8 F 0.8700(3) 0.1521(3) 0.48771(17) 0.0431(8) Uani 1 1 d . .
O15 O 0.1604(3) 0.3795(2) 0.4168(2) 0.0255(7) Uani 1 1 d . .
N2 N 0.3447(3) 0.2091(2) 0.92734(18) 0.0097(6) Uani 1 1 d . .
O9 O 0.6389(3) 0.2626(2) 0.59595(19) 0.0207(6) Uani 1 1 d . .
N5 N 0.3808(3) 0.3429(2) 0.52237(17) 0.0083(6) Uani 1 1 d . .
O14 O 0.3541(2) 0.2709(2) 0.35271(17) 0.0182(6) Uani 1 1 d . .
N3 N 0.5487(3) 0.1969(2) 0.85219(17) 0.0074(5) Uani 1 1 d . .
O11 O 0.4779(3) 0.8703(2) 0.97051(18) 0.0266(7) Uani 1 1 d . .
O1 O 0.0797(3) 0.5573(2) 0.79395(19) 0.0249(7) Uani 1 1 d . .
N7 N 0.1463(2) 0.2417(2) 0.63295(17) 0.0085(6) Uani 1 1 d . .
F14 F 0.4631(4) 0.8761(3) 0.80837(18) 0.0541(10) Uani 1 1 d . .
N4 N 0.5418(3) 0.3943(2) 0.82617(17) 0.0089(6) Uani 1 1 d . .
N8 N 0.3578(2) 0.1402(2) 0.61505(17) 0.0075(5) Uani 1 1 d . .
N1 N 0.3114(3) 0.4087(2) 0.94659(18) 0.0104(6) Uani 1 1 d . .
O13 O 0.2244(3) 0.1991(3) 0.46274(18) 0.0270(7) Uani 1 1 d . .
F13 F 0.3011(3) 0.8684(3) 0.8931(3) 0.0642(13) Uani 1 1 d . .
C21 C 0.3345(3) 0.4404(3) 0.4957(2) 0.0095(7) Uani 1 1 d . .
C12 C 0.6454(3) 0.3325(3) 0.8296(2) 0.0094(7) Uani 1 1 d . .
C22 C 0.2086(3) 0.4846(3) 0.5370(2) 0.0095(7) Uani 1 1 d . .
C13 C 0.7432(3) 0.3725(3) 0.8113(2) 0.0135(7) Uani 1 1 d . .
H13 H 0.8136 0.3299 0.8161 0.016 Uiso 1 1 calc R U
C25 C 0.0359(3) 0.3177(3) 0.6311(2) 0.0113(7) Uani 1 1 d . .
H25A H -0.0282 0.3024 0.6740 0.014 Uiso 1 1 calc R U
H25B H 0.0203 0.3124 0.5811 0.014 Uiso 1 1 calc R U
C16 C 0.5340(3) 0.4939(3) 0.7981(2) 0.0103(7) Uani 1 1 d . .
H16 H 0.4630 0.5345 0.7930 0.012 Uiso 1 1 calc R U
C18 C 0.5615(3) 0.3407(3) 0.4244(2) 0.0156(8) Uani 1 1 d . .
H18 H 0.6384 0.3051 0.4004 0.019 Uiso 1 1 calc R U
C5 C 0.2388(3) 0.3587(3) 1.0014(2) 0.0111(7) Uani 1 1 d . .
C17 C 0.4920(3) 0.2941(3) 0.4863(2) 0.0112(7) Uani 1 1 d . .
H17 H 0.5233 0.2265 0.5036 0.013 Uiso 1 1 calc R U
C24 C 0.0493(3) 0.4300(3) 0.6408(2) 0.0125(7) Uani 1 1 d . .
H24A H -0.0050 0.4838 0.6200 0.015 Uiso 1 1 calc R U
H24B H 0.0364 0.4452 0.6962 0.015 Uiso 1 1 calc R U
C9 C 0.5290(3) 0.0892(3) 0.8653(2) 0.0114(7) Uani 1 1 d . .
H9A H 0.5684 0.0507 0.9027 0.014 Uiso 1 1 calc R U
H9B H 0.5595 0.0501 0.8157 0.014 Uiso 1 1 calc R U
C10 C 0.6462(3) 0.2181(3) 0.8459(2) 0.0094(7) Uani 1 1 d . .
C28 C 0.2814(3) 0.0790(3) 0.6262(2) 0.0097(7) Uani 1 1 d . .
C6 C 0.2666(3) 0.2423(3) 0.9924(2) 0.0120(7) Uani 1 1 d . .
C26 C 0.1620(3) 0.1399(3) 0.6309(2) 0.0098(7) Uani 1 1 d . .
O12 O 0.4144(5) 0.7051(3) 0.9888(2) 0.0545(13) Uani 1 1 d . .
O10 O 0.5983(3) 0.7142(3) 0.8934(2) 0.0432(10) Uani 1 1 d . .
C7 C 0.2085(4) 0.1747(3) 1.0552(3) 0.0218(9) Uani 1 1 d . .
H7A H 0.2452 0.1009 1.0428 0.033 Uiso 1 1 calc R U
H7B H 0.1278 0.1888 1.0577 0.033 Uiso 1 1 calc R U
H7C H 0.2152 0.1907 1.1055 0.033 Uiso 1 1 calc R U
C15 C 0.6295(3) 0.5384(3) 0.7765(2) 0.0154(7) Uani 1 1 d . .
H15 H 0.6232 0.6074 0.7564 0.019 Uiso 1 1 calc R U
C32 C 0.4657(3) 0.0958(3) 0.6206(2) 0.0126(7) Uani 1 1 d . .
H32 H 0.5164 0.1391 0.6162 0.015 Uiso 1 1 calc R U
C23 C 0.1430(3) 0.5851(3) 0.5094(2) 0.0154(7) Uani 1 1 d . .
H23A H 0.0610 0.5914 0.5318 0.023 Uiso 1 1 calc R U
H23B H 0.1623 0.5846 0.4525 0.023 Uiso 1 1 calc R U
H23C H 0.1631 0.6445 0.5259 0.023 Uiso 1 1 calc R U
C20 C 0.3997(3) 0.4913(3) 0.4345(2) 0.0132(7) Uani 1 1 d . .
H20 H 0.3667 0.5584 0.4176 0.016 Uiso 1 1 calc R U
C4 C 0.1459(3) 0.4149(3) 1.0601(2) 0.0188(8) Uani 1 1 d . .
H4 H 0.0969 0.3795 1.0970 0.023 Uiso 1 1 calc R U
C8 C 0.3968(3) 0.1000(3) 0.8985(2) 0.0145(7) Uani 1 1 d . .
H8A H 0.3656 0.0862 0.8571 0.017 Uiso 1 1 calc R U
H8B H 0.3807 0.0495 0.9415 0.017 Uiso 1 1 calc R U
C11 C 0.7528(3) 0.1364(3) 0.8500(2) 0.0171(8) Uani 1 1 d . .
H11A H 0.7427 0.1096 0.9034 0.026 Uiso 1 1 calc R U
H11B H 0.8182 0.1679 0.8347 0.026 Uiso 1 1 calc R U
H11C H 0.7666 0.0789 0.8146 0.026 Uiso 1 1 calc R U
C14 C 0.7343(3) 0.4770(3) 0.7855(2) 0.0164(8) Uani 1 1 d . .
H14 H 0.7984 0.5061 0.7744 0.020 Uiso 1 1 calc R U
C30 C 0.4270(3) -0.0763(3) 0.6419(2) 0.0145(7) Uani 1 1 d . .
H30 H 0.4509 -0.1494 0.6496 0.017 Uiso 1 1 calc R U
C19 C 0.5155(3) 0.4409(3) 0.3985(2) 0.0160(8) Uani 1 1 d . .
H19 H 0.5613 0.4742 0.3574 0.019 Uiso 1 1 calc R U
C1 C 0.2950(4) 0.5145(3) 0.9520(2) 0.0176(8) Uani 1 1 d . .
H1 H 0.3470 0.5481 0.9161 0.021 Uiso 1 1 calc R U
C29 C 0.3134(3) -0.0298(3) 0.6395(2) 0.0124(7) Uani 1 1 d . .
H29 H 0.2601 -0.0712 0.6466 0.015 Uiso 1 1 calc R U
C36 C 0.1767(3) 0.2246(3) 0.3287(2) 0.0158(8) Uani 1 1 d . .
C34 C 0.0341(3) 0.1003(3) 0.9102(2) 0.0168(8) Uani 1 1 d . .
C35 C 0.8096(4) 0.1015(3) 0.5472(2) 0.0177(8) Uani 1 1 d . .
C33 C 0.1206(4) 0.7440(3) 0.7922(2) 0.0172(8) Uani 1 1 d . .
C27 C 0.0683(3) 0.0879(3) 0.6339(3) 0.0218(9) Uani 1 1 d . .
H27A H -0.0007 0.1202 0.6747 0.033 Uiso 1 1 calc R U
H27B H 0.0924 0.0133 0.6453 0.033 Uiso 1 1 calc R U
H27C H 0.0522 0.0962 0.5835 0.033 Uiso 1 1 calc R U
C37 C 0.4100(4) 0.8138(3) 0.8608(3) 0.0264(10) Uani 1 1 d . .
C31 C 0.5033(3) -0.0124(3) 0.6328(2) 0.0136(7) Uani 1 1 d . .
H31 H 0.5791 -0.0418 0.6348 0.016 Uiso 1 1 calc R U
C2 C 0.2034(4) 0.5750(3) 1.0092(3) 0.0232(9) Uani 1 1 d . .
H2 H 0.1936 0.6483 1.0114 0.028 Uiso 1 1 calc R U
C3 C 0.1266(4) 0.5251(4) 1.0632(2) 0.0222(9) Uani 1 1 d . .
H3 H 0.0628 0.5648 1.1011 0.027 Uiso 1 1 calc R U

loop_
_atom_site_aniso_label
_atom_site_aniso_U_11
_atom_site_aniso_U_22
_atom_site_aniso_U_33
_atom_site_aniso_U_23
_atom_site_aniso_U_13
_atom_site_aniso_U_12
Au1 0.00888(9) 0.00859(9) 0.00681(9) 0.00161(5) -0.00454(6) -0.00263(6)
Ge1 0.00693(19) 0.00636(19) 0.00493(19) 0.00063(14) -0.00267(14) -0.00111(14)
Ge2 0.00579(19) 0.00675(19) 0.00605(19) 0.00142(14) -0.00327(14) -0.00134(14)
S3 0.0085(4) 0.0109(4) 0.0110(4) -0.0013(3) -0.0027(3) -0.0029(3)
S2 0.0078(4) 0.0140(4) 0.0108(4) 0.0027(3) -0.0034(3) -0.0023(3)
S1 0.0101(4) 0.0130(4) 0.0123(4) -0.0018(3) 0.0000(3) -0.0039(3)
S5 0.0123(4) 0.0120(4) 0.0100(4) -0.0013(3) -0.0046(3) -0.0007(3)
S4 0.0337(5) 0.0136(4) 0.0137(4) 0.0009(3) -0.0118(4) -0.0056(4)
F5 0.0198(12) 0.0305(14) 0.0238(13) 0.0085(11) 0.0061(10) -0.0050(11)
F4 0.0287(14) 0.0247(13) 0.0299(14) 0.0175(11) -0.0134(11) -0.0069(11)
F7 0.0158(12) 0.0228(13) 0.0443(16) -0.0118(11) -0.0054(11) 0.0015(10)
F1 0.0340(14) 0.0267(14) 0.0187(13) -0.0103(10) -0.0055(11) -0.0004(11)
F9 0.0315(14) 0.0341(15) 0.0233(13) -0.0132(11) -0.0100(11) -0.0111(11)
F11 0.0466(17) 0.0345(15) 0.0212(13) 0.0114(11) -0.0224(12) -0.0186(13)
F6 0.0350(15) 0.0213(13) 0.0414(16) -0.0010(11) -0.0160(13) -0.0149(11)
F10 0.0375(15) 0.0193(13) 0.0356(15) -0.0144(11) -0.0121(12) -0.0034(11)
O6 0.0120(13) 0.0261(15) 0.0158(14) 0.0052(11) -0.0074(11) -0.0028(11)
O4 0.0107(13) 0.0262(15) 0.0134(13) 0.0019(11) 0.0005(10) -0.0014(11)
F15 0.0388(16) 0.0212(13) 0.0517(18) -0.0178(12) -0.0318(14) 0.0032(11)
F2 0.0241(13) 0.0268(14) 0.0408(16) -0.0060(12) -0.0167(12) 0.0088(11)
F12 0.0191(13) 0.0421(16) 0.0341(15) -0.0037(12) -0.0075(11) -0.0153(11)
O8 0.0239(15) 0.0190(14) 0.0106(13) 0.0023(11) -0.0019(11) -0.0072(12)
O2 0.0162(14) 0.0171(14) 0.0275(16) -0.0046(12) -0.0082(12) 0.0021(11)
O7 0.0169(14) 0.0232(15) 0.0310(17) -0.0125(12) -0.0099(12) -0.0068(12)
O3 0.0218(15) 0.0305(16) 0.0114(14) -0.0037(11) -0.0024(11) -0.0089(12)
O5 0.0219(15) 0.0172(14) 0.0246(15) -0.0026(11) -0.0127(12) -0.0049(11)
N6 0.0090(14) 0.0094(14) 0.0076(14) -0.0003(11) -0.0030(11) 0.0000(11)
F3 0.0353(15) 0.0178(12) 0.0357(15) 0.0039(11) -0.0082(12) -0.0142(11)
F8 0.0522(19) 0.0372(17) 0.0261(15) -0.0066(12) 0.0217(13) -0.0240(15)
O15 0.0201(15) 0.0179(15) 0.0402(19) -0.0157(13) -0.0184(14) 0.0085(12)
N2 0.0104(14) 0.0119(15) 0.0084(14) 0.0024(11) -0.0042(11) -0.0046(11)
O9 0.0200(14) 0.0125(13) 0.0343(17) 0.0054(12) -0.0165(13) -0.0035(11)
N5 0.0101(14) 0.0091(14) 0.0069(14) -0.0006(11) -0.0034(11) -0.0033(11)
O14 0.0136(13) 0.0233(15) 0.0167(14) 0.0031(11) -0.0035(11) -0.0049(11)
N3 0.0097(14) 0.0062(13) 0.0058(13) 0.0012(10) -0.0029(11) -0.0007(11)
O11 0.052(2) 0.0164(15) 0.0200(15) -0.0011(12) -0.0226(15) -0.0091(14)
O1 0.0208(15) 0.0243(16) 0.0272(16) -0.0023(12) 0.0054(12) -0.0152(13)
N7 0.0063(13) 0.0116(15) 0.0083(14) 0.0015(11) -0.0037(11) -0.0022(11)
F14 0.121(3) 0.0348(17) 0.0242(16) 0.0142(13) -0.0381(19) -0.033(2)
N4 0.0101(14) 0.0103(14) 0.0060(14) 0.0001(11) -0.0020(11) -0.0027(11)
N8 0.0066(13) 0.0089(14) 0.0080(14) 0.0004(10) -0.0030(11) -0.0027(11)
N1 0.0099(14) 0.0103(14) 0.0095(14) 0.0014(11) -0.0025(11) -0.0008(11)
O13 0.0323(17) 0.0373(18) 0.0123(14) 0.0110(13) -0.0066(12) -0.0134(14)
F13 0.0379(18) 0.053(2) 0.104(3) -0.050(2) -0.042(2) 0.0251(16)
C21 0.0106(17) 0.0099(16) 0.0098(17) -0.0006(13) -0.0041(13) -0.0041(13)
C12 0.0101(16) 0.0138(17) 0.0049(16) -0.0003(12) -0.0022(12) -0.0040(13)
C22 0.0139(17) 0.0070(16) 0.0084(16) -0.0009(12) -0.0052(13) -0.0016(13)
C13 0.0095(17) 0.0170(18) 0.0130(18) -0.0008(14) -0.0025(13) -0.0025(14)
C25 0.0058(16) 0.0129(17) 0.0142(18) -0.0008(13) -0.0033(13) 0.0004(13)
C16 0.0116(17) 0.0112(17) 0.0083(16) 0.0000(13) -0.0033(13) -0.0025(13)
C18 0.0124(17) 0.020(2) 0.0154(19) -0.0037(15) -0.0030(14) -0.0066(15)
C5 0.0093(16) 0.0174(18) 0.0073(16) -0.0006(13) -0.0035(13) -0.0033(14)
C17 0.0113(17) 0.0125(17) 0.0112(17) -0.0009(13) -0.0037(13) -0.0044(13)
C24 0.0069(16) 0.0146(18) 0.0122(17) 0.0004(13) -0.0011(13) 0.0014(13)
C9 0.0147(18) 0.0061(16) 0.0128(17) 0.0000(13) -0.0038(14) -0.0020(13)
C10 0.0097(16) 0.0111(17) 0.0064(16) -0.0001(12) -0.0032(13) 0.0003(13)
C28 0.0111(17) 0.0123(17) 0.0071(16) 0.0003(12) -0.0033(13) -0.0047(13)
C6 0.0099(16) 0.0150(18) 0.0141(18) 0.0027(14) -0.0062(14) -0.0056(14)
C26 0.0095(16) 0.0125(17) 0.0076(16) 0.0000(12) -0.0026(13) -0.0028(13)
O12 0.101(4) 0.038(2) 0.027(2) 0.0084(17) -0.003(2) -0.042(2)
O10 0.0314(19) 0.050(2) 0.051(2) -0.0219(19) -0.0288(18) 0.0113(17)
C7 0.026(2) 0.021(2) 0.017(2) 0.0027(16) -0.0001(16) -0.0124(17)
C15 0.0177(19) 0.0130(18) 0.0154(18) 0.0016(14) -0.0015(14) -0.0079(15)
C32 0.0084(16) 0.0135(18) 0.0169(18) 0.0030(14) -0.0063(14) -0.0024(13)
C23 0.0196(19) 0.0126(18) 0.0134(18) 0.0043(14) -0.0085(15) 0.0002(15)
C20 0.0185(19) 0.0121(17) 0.0120(18) 0.0025(13) -0.0056(14) -0.0083(14)
C4 0.0111(18) 0.025(2) 0.017(2) -0.0034(16) 0.0007(15) -0.0036(15)
C8 0.0127(18) 0.0085(17) 0.024(2) 0.0038(14) -0.0062(15) -0.0050(14)
C11 0.0111(18) 0.0167(19) 0.022(2) 0.0027(15) -0.0063(15) -0.0007(15)
C14 0.0146(18) 0.0186(19) 0.0153(19) -0.0027(15) 0.0014(14) -0.0086(15)
C30 0.0194(19) 0.0094(17) 0.0162(18) -0.0007(13) -0.0098(15) -0.0005(14)
C19 0.0184(19) 0.022(2) 0.0128(18) 0.0016(15) -0.0039(15) -0.0145(16)
C1 0.025(2) 0.0127(18) 0.0128(18) -0.0015(14) -0.0024(16) -0.0036(15)
C29 0.0146(18) 0.0098(17) 0.0154(18) -0.0001(13) -0.0069(14) -0.0044(14)
C36 0.0193(19) 0.0147(18) 0.0138(18) 0.0012(14) -0.0060(15) -0.0040(15)
C34 0.0145(18) 0.0158(19) 0.020(2) 0.0033(15) -0.0048(15) -0.0048(15)
C35 0.0187(19) 0.019(2) 0.0160(19) -0.0041(15) 0.0005(15) -0.0111(16)
C33 0.0184(19) 0.0192(19) 0.0125(18) -0.0010(14) -0.0029(15) -0.0036(15)
C27 0.0096(18) 0.018(2) 0.039(3) -0.0063(17) -0.0054(16) -0.0057(15)
C37 0.034(2) 0.014(2) 0.036(3) -0.0071(18) -0.023(2) 0.0014(18)
C31 0.0104(17) 0.0140(18) 0.0159(18) -0.0007(14) -0.0064(14) 0.0011(14)
C2 0.031(2) 0.0142(19) 0.018(2) -0.0050(15) -0.0030(17) 0.0023(17)
C3 0.018(2) 0.025(2) 0.016(2) -0.0092(16) -0.0014(15) 0.0060(16)

loop_
_atom_type_symbol
_atom_type_description
_atom_type_scat_dispersion_real
_atom_type_scat_dispersion_imag
_atom_type_scat_source
C C 0.0181 0.0091 'International Tables Vol C Tables 4.2.6.8 and 6.1.1.4'
H H 0.0000 0.0000 'International Tables Vol C Tables 4.2.6.8 and 6.1.1.4'
N N 0.0311 0.0180 'International Tables Vol C Tables 4.2.6.8 and 6.1.1.4'
O O 0.0492 0.0322 'International Tables Vol C Tables 4.2.6.8 and 6.1.1.4'
F F 0.0727 0.0534 'International Tables Vol C Tables 4.2.6.8 and 6.1.1.4'
S S 0.3331 0.5567 'International Tables Vol C Tables 4.2.6.8 and 6.1.1.4'
Ge Ge -1.0885 0.8855 'International Tables Vol C Tables 4.2.6.8 and 6.1.1.4'
Au Au -4.4197 7.2980 'International Tables Vol C Tables 4.2.6.8 and 6.1.1.4'

loop_
_geom_angle_atom_site_label_1
_geom_angle_atom_site_label_2
_geom_angle_atom_site_label_3
_geom_angle
Ge1 Au1 Ge2 166.538(16)
N3 Ge1 N2 75.82(12)
N3 Ge1 N1 124.03(12)
N2 Ge1 N1 78.37(12)
N3 Ge1 N4 77.98(12)
N2 Ge1 N4 141.03(12)
N1 Ge1 N4 93.30(12)
N3 Ge1 Au1 118.64(8)
N2 Ge1 Au1 107.99(8)
N1 Ge1 Au1 116.32(9)
N4 Ge1 Au1 109.75(8)
N7 Ge2 N6 78.02(12)
N7 Ge2 N5 121.48(12)
N6 Ge2 N5 78.30(12)
N7 Ge2 N8 78.23(12)
N6 Ge2 N8 146.65(12)
N5 Ge2 N8 94.71(12)
N7 Ge2 Au1 123.73(9)
N6 Ge2 Au1 115.40(9)
N5 Ge2 Au1 114.79(8)
N8 Ge2 Au1 97.25(8)
O7 S3 O9 114.86(18)
O7 S3 O8 116.05(19)
O9 S3 O8 114.02(18)
O7 S3 C35 104.50(18)
O9 S3 C35 102.49(19)
O8 S3 C35 102.47(18)
O5 S2 O4 115.28(18)
O5 S2 O6 114.74(18)
O4 S2 O6 114.39(17)
O5 S2 C34 103.56(19)
O4 S2 C34 103.57(18)
O6 S2 C34 103.05(17)
O1 S1 O3 115.00(19)
O1 S1 O2 115.3(2)
O3 S1 O2 114.19(18)
O1 S1 C33 104.22(18)
O3 S1 C33 103.40(18)
O2 S1 C33 102.48(18)
O14 S5 O13 114.47(18)
O14 S5 O15 114.96(19)
O13 S5 O15 114.5(2)
O14 S5 C36 104.17(18)
O13 S5 C36 104.00(19)
O15 S5 C36 102.70(18)
O10 S4 O12 115.0(3)
O10 S4 O11 114.2(2)
O12 S4 O11 115.2(2)
O10 S4 C37 103.9(2)
O12 S4 C37 103.9(3)
O11 S4 C37 102.48(19)
C22 N6 C24 129.7(3)
C22 N6 Ge2 119.4(2)
C24 N6 Ge2 110.8(2)
C6 N2 C8 128.9(3)
C6 N2 Ge1 119.1(3)
C8 N2 Ge1 112.1(2)
C17 N5 C21 118.8(3)
C17 N5 Ge2 126.9(2)
C21 N5 Ge2 113.2(2)
C10 N3 C9 123.9(3)
C10 N3 Ge1 119.5(2)
C9 N3 Ge1 116.4(2)
C26 N7 C25 123.2(3)
C26 N7 Ge2 119.4(2)
C25 N7 Ge2 117.2(2)
C16 N4 C12 119.8(3)
C16 N4 Ge1 125.2(2)
C12 N4 Ge1 114.4(2)
C32 N8 C28 119.4(3)
C32 N8 Ge2 124.1(2)
C28 N8 Ge2 113.4(2)
C1 N1 C5 119.0(3)
C1 N1 Ge1 126.7(3)
C5 N1 Ge1 112.8(2)
N5 C21 C20 121.7(3)
N5 C21 C22 114.3(3)
C20 C21 C22 124.0(3)
N4 C12 C13 121.4(3)
N4 C12 C10 113.9(3)
C13 C12 C10 124.4(3)
N6 C22 C23 127.0(3)
N6 C22 C21 112.4(3)
C23 C22 C21 120.6(3)
C12 C13 C14 118.7(3)
C12 C13 H13 120.6
C14 C13 H13 120.6
N7 C25 C24 107.1(3)
N7 C25 H25A 110.3
C24 C25 H25A 110.3
N7 C25 H25B 110.3
C24 C25 H25B 110.3
H25A C25 H25B 108.5
N4 C16 C15 121.7(3)
N4 C16 H16 119.2
C15 C16 H16 119.2
C17 C18 C19 119.1(4)
C17 C18 H18 120.4
C19 C18 H18 120.4
N1 C5 C4 121.5(4)
N1 C5 C6 115.0(3)
C4 C5 C6 123.5(4)
N5 C17 C18 122.2(3)
N5 C17 H17 118.9
C18 C17 H17 118.9
N6 C24 C25 103.7(3)
N6 C24 H24A 111.0
C25 C24 H24A 111.0
N6 C24 H24B 111.0
C25 C24 H24B 111.0
H24A C24 H24B 109.0
N3 C9 C8 108.2(3)
N3 C9 H9A 110.1
C8 C9 H9A 110.1
N3 C9 H9B 110.1
C8 C9 H9B 110.1
H9A C9 H9B 108.4
N3 C10 C11 123.9(3)
N3 C10 C12 113.8(3)
C11 C10 C12 122.3(3)
N8 C28 C29 121.4(3)
N8 C28 C26 113.8(3)
C29 C28 C26 124.5(3)
N2 C6 C5 112.8(3)
N2 C6 C7 126.1(4)
C5 C6 C7 121.1(3)
N7 C26 C28 114.4(3)
N7 C26 C27 123.1(3)
C28 C26 C27 122.4(3)
C6 C7 H7A 109.5
C6 C7 H7B 109.5
H7A C7 H7B 109.5
C6 C7 H7C 109.5
H7A C7 H7C 109.5
H7B C7 H7C 109.5
C14 C15 C16 118.3(4)
C14 C15 H15 120.9
C16 C15 H15 120.9
N8 C32 C31 121.8(3)
N8 C32 H32 119.1
C31 C32 H32 119.1
C22 C23 H23A 109.5
C22 C23 H23B 109.5
H23A C23 H23B 109.5
C22 C23 H23C 109.5
H23A C23 H23C 109.5
H23B C23 H23C 109.5
C21 C20 C19 119.1(4)
C21 C20 H20 120.4
C19 C20 H20 120.4
C5 C4 C3 119.1(4)
C5 C4 H4 120.4
C3 C4 H4 120.4
N2 C8 C9 106.6(3)
N2 C8 H8A 110.4
C9 C8 H8A 110.4
N2 C8 H8B 110.4
C9 C8 H8B 110.4
H8A C8 H8B 108.6
C10 C11 H11A 109.5
C10 C11 H11B 109.5
H11A C11 H11B 109.5
C10 C11 H11C 109.5
H11A C11 H11C 109.5
H11B C11 H11C 109.5
C13 C14 C15 119.8(4)
C13 C14 H14 120.1
C15 C14 H14 120.1
C31 C30 C29 119.2(3)
C31 C30 H30 120.4
C29 C30 H30 120.4
C18 C19 C20 119.1(4)
C18 C19 H19 120.5
C20 C19 H19 120.5
N1 C1 C2 122.1(4)
N1 C1 H1 119.0
C2 C1 H1 119.0
C28 C29 C30 118.9(3)
C28 C29 H29 120.6
C30 C29 H29 120.6
F10 C36 F12 107.8(3)
F10 C36 F11 107.8(3)
F12 C36 F11 107.6(3)
F10 C36 S5 111.9(3)
F12 C36 S5 110.8(3)
F11 C36 S5 110.8(3)
F6 C34 F4 107.7(3)
F6 C34 F5 107.8(3)
F4 C34 F5 107.5(3)
F6 C34 S2 112.0(3)
F4 C34 S2 111.0(3)
F5 C34 S2 110.6(3)
F8 C35 F7 107.4(3)
F8 C35 F9 107.5(4)
F7 C35 F9 106.6(3)
F8 C35 S3 112.4(3)
F7 C35 S3 112.4(3)
F9 C35 S3 110.2(3)
F2 C33 F3 108.4(3)
F2 C33 F1 107.7(3)
F3 C33 F1 107.5(3)
F2 C33 S1 111.4(3)
F3 C33 S1 110.5(3)
F1 C33 S1 111.1(3)
C26 C27 H27A 109.5
C26 C27 H27B 109.5
H27A C27 H27B 109.5
C26 C27 H27C 109.5
H27A C27 H27C 109.5
H27B C27 H27C 109.5
F14 C37 F13 107.8(4)
F14 C37 F15 108.1(4)
F13 C37 F15 107.5(4)
F14 C37 S4 111.1(3)
F13 C37 S4 110.4(4)
F15 C37 S4 111.8(3)
C30 C31 C32 119.2(3)
C30 C31 H31 120.4
C32 C31 H31 120.4
C1 C2 C3 119.2(4)
C1 C2 H2 120.4
C3 C2 H2 120.4
C2 C3 C4 119.0(4)
C2 C3 H3 120.5
C4 C3 H3 120.5

loop_
_geom_bond_atom_site_label_1
_geom_bond_atom_site_label_2
_geom_bond_distance
Au1 Ge1 2.3823(6)
Au1 Ge2 2.3857(6)
Ge1 N3 1.989(3)
Ge1 N2 2.002(3)
Ge1 N1 2.034(3)
Ge1 N4 2.063(3)
Ge2 N7 1.972(3)
Ge2 N6 1.994(3)
Ge2 N5 2.027(3)
Ge2 N8 2.072(3)
S3 O7 1.438(3)
S3 O9 1.439(3)
S3 O8 1.444(3)
S3 C35 1.818(4)
S2 O5 1.442(3)
S2 O4 1.449(3)
S2 O6 1.452(3)
S2 C34 1.822(4)
S1 O1 1.441(3)
S1 O3 1.443(3)
S1 O2 1.446(3)
S1 C33 1.836(4)
S5 O14 1.436(3)
S5 O13 1.438(3)
S5 O15 1.450(3)
S5 C36 1.826(4)
S4 O10 1.433(4)
S4 O12 1.439(4)
S4 O11 1.447(3)
S4 C37 1.816(5)
F5 C34 1.341(5)
F4 C34 1.337(5)
F7 C35 1.331(5)
F1 C33 1.335(5)
F9 C35 1.347(5)
F11 C36 1.337(5)
F6 C34 1.329(5)
F10 C36 1.330(5)
F15 C37 1.340(5)
F2 C33 1.327(5)
F12 C36 1.331(5)
N6 C22 1.273(5)
N6 C24 1.456(5)
F3 C33 1.335(5)
F8 C35 1.329(5)
N2 C6 1.280(5)
N2 C8 1.459(5)
N5 C17 1.341(5)
N5 C21 1.358(5)
N3 C10 1.282(5)
N3 C9 1.469(4)
N7 C26 1.287(5)
N7 C25 1.474(4)
F14 C37 1.317(6)
N4 C16 1.338(5)
N4 C12 1.345(5)
N8 C32 1.346(4)
N8 C28 1.350(5)
N1 C1 1.342(5)
N1 C5 1.359(5)
F13 C37 1.327(6)
C21 C20 1.376(5)
C21 C22 1.492(5)
C12 C13 1.382(5)
C12 C10 1.488(5)
C22 C23 1.480(5)
C13 C14 1.384(6)
C13 H13 0.9300
C25 C24 1.537(5)
C25 H25A 0.9700
C25 H25B 0.9700
C16 C15 1.389(5)
C16 H16 0.9300
C18 C17 1.379(5)
C18 C19 1.380(6)
C18 H18 0.9300
C5 C4 1.380(5)
C5 C6 1.471(5)
C17 H17 0.9300
C24 H24A 0.9700
C24 H24B 0.9700
C9 C8 1.541(5)
C9 H9A 0.9700
C9 H9B 0.9700
C10 C11 1.484(5)
C28 C29 1.385(5)
C28 C26 1.470(5)
C6 C7 1.486(5)
C26 C27 1.477(5)
C7 H7A 0.9600
C7 H7B 0.9600
C7 H7C 0.9600
C15 C14 1.387(6)
C15 H15 0.9300
C32 C31 1.382(5)
C32 H32 0.9300
C23 H23A 0.9600
C23 H23B 0.9600
C23 H23C 0.9600
C20 C19 1.390(6)
C20 H20 0.9300
C4 C3 1.391(6)
C4 H4 0.9300
C8 H8A 0.9700
C8 H8B 0.9700
C11 H11A 0.9600
C11 H11B 0.9600
C11 H11C 0.9600
C14 H14 0.9300
C30 C31 1.381(5)
C30 C29 1.395(5)
C30 H30 0.9300
C19 H19 0.9300
C1 C2 1.381(6)
C1 H1 0.9300
C29 H29 0.9300
C27 H27A 0.9600
C27 H27B 0.9600
C27 H27C 0.9600
C31 H31 0.9300
C2 C3 1.382(6)
C2 H2 0.9300
C3 H3 0.9300
